data_1560578
loop_
_publ_author_name
'Zhu, Zheng'
'Meng, Xiang-min'
'Zhang, Dong-mei'
'Zhang, Xia'
'Wang, Mei'
'Jin, Fan'
'Fan, Yu-hua'

_publ_section_title
;
 Syntheses, structures and selective dye adsorption of five formic-based
 coordination polymers prepared by in-situ hydrolysis of N,
 N&#x2032;-dimethylformamide
;
_journal_name_full 'Journal of Solid State Chemistry'
_journal_page_first 109
_journal_page_last 118
_journal_paper_doi 10.1016/j.jssc.2017.01.027
_journal_volume 248
_journal_year 2017
_chemical_formula_sum 'C40 H32 Cu2 N8 O8'
_chemical_formula_weight 879.82
_space_group_IT_number 14
_space_group_name_Hall '-P 2ybc'
_space_group_name_H-M_alt 'P 1 21/c 1'
_symmetry_cell_setting monoclinic
_symmetry_space_group_name_H-M 'P 1 21/c 1'
_atom_sites_solution_hydrogens geom
_atom_sites_solution_primary direct
_atom_sites_solution_secondary difmap
_cell_angle_alpha 90.00
_cell_angle_beta 114.472(3)
_cell_angle_gamma 90.00
_cell_formula_units_Z 4
_cell_length_a 17.5859(16)
_cell_length_b 11.4470(11)
_cell_length_c 21.6831(19)
_cell_measurement_reflns_used 1845
_cell_measurement_temperature 298(2)
_cell_measurement_theta_max 28.125
_cell_measurement_theta_min 2.182
_cell_volume 3972.8(6)
_computing_cell_refinement 'Bruker SMART'
_computing_data_collection 'Bruker SMART'
_computing_data_reduction 'Bruker SAINT'
_computing_molecular_graphics 'Bruker SHELXTL'
_computing_publication_material 'Bruker SHELXTL'
_computing_structure_refinement 'SHELXL-97 (Sheldrick, 1997)'
_computing_structure_solution 'SHELXS-97 (Sheldrick, 1990)'
_diffrn_ambient_temperature 298(2)
_diffrn_measured_fraction_theta_full 0.983
_diffrn_measured_fraction_theta_max 0.983
_diffrn_measurement_device_type 'CCD area detector'
_diffrn_measurement_method 'phi and omega scans'
_diffrn_radiation_monochromator graphite
_diffrn_radiation_source 'fine-focus sealed tube'
_diffrn_radiation_type MoK\a
_diffrn_radiation_wavelength 0.71073
_diffrn_reflns_av_R_equivalents 0.0000
_diffrn_reflns_av_sigmaI/netI 0.2473
_diffrn_reflns_limit_h_max 19
_diffrn_reflns_limit_h_min -20
_diffrn_reflns_limit_k_max 13
_diffrn_reflns_limit_k_min 0
_diffrn_reflns_limit_l_max 25
_diffrn_reflns_limit_l_min 0
_diffrn_reflns_number 6886
_diffrn_reflns_theta_full 25.02
_diffrn_reflns_theta_max 25.02
_diffrn_reflns_theta_min 2.18
_exptl_absorpt_coefficient_mu 1.133
_exptl_absorpt_correction_T_max 0.9351
_exptl_absorpt_correction_T_min 0.8574
_exptl_absorpt_correction_type multi-scan
_exptl_absorpt_process_details sadabs
_exptl_crystal_colour blue
_exptl_crystal_density_diffrn 1.471
_exptl_crystal_density_method 'not measured'
_exptl_crystal_description block
_exptl_crystal_F_000 1800
_exptl_crystal_size_max 0.14
_exptl_crystal_size_mid 0.08
_exptl_crystal_size_min 0.06
_refine_diff_density_max 1.713
_refine_diff_density_min -1.356
_refine_diff_density_rms 0.173
_refine_ls_extinction_method none
_refine_ls_goodness_of_fit_ref 1.059
_refine_ls_hydrogen_treatment mixed
_refine_ls_matrix_type full
_refine_ls_number_parameters 552
_refine_ls_number_reflns 6886
_refine_ls_number_restraints 0
_refine_ls_restrained_S_all 1.059
_refine_ls_R_factor_all 0.2330
_refine_ls_R_factor_gt 0.1169
_refine_ls_shift/su_max 0.012
_refine_ls_shift/su_mean 0.000
_refine_ls_structure_factor_coef Fsqd
_refine_ls_weighting_details 'calc w=1/[\s^2^(Fo^2^)+(0.0347P)^2^+1.9800P] where P=(Fo^2^+2Fc^2^)/3'
_refine_ls_weighting_scheme calc
_refine_ls_wR_factor_gt 0.2084
_refine_ls_wR_factor_ref 0.2412
_reflns_number_gt 2777
_reflns_number_total 6886
_reflns_threshold_expression >2sigma(I)
_cod_data_source_file JSSC-2017-248-109.cif
_cod_data_source_block 160313a
_cod_depositor_comments
;
The following automatic conversions were performed:

data item '_symmetry_cell_setting' value 'Monoclinic' was changed to
'monoclinic' in accordance with the built-in table derived from the
CIF Core dictionary named 'cif_core.dic' version 2.4.5 last updated
on 2014-11-21.

Automatic conversion script
Id: cif_fix_values 8369 2020-08-20 11:38:08Z andrius 
;
_cod_original_sg_symbol_H-M P2(1)/c
_cod_database_code 1560578

loop_
_symmetry_equiv_pos_as_xyz
'x, y, z'
'-x, y+1/2, -z+1/2'
'-x, -y, -z'
'x, -y-1/2, z-1/2'

loop_
_atom_site_label
_atom_site_type_symbol
_atom_site_fract_x
_atom_site_fract_y
_atom_site_fract_z
_atom_site_U_iso_or_equiv
_atom_site_adp_type
_atom_site_occupancy
_atom_site_symmetry_multiplicity
_atom_site_calc_flag
_atom_site_refinement_flags
_atom_site_disorder_assembly
_atom_site_disorder_group
Cu1 Cu 0.50519(9) 0.89735(11) 0.55737(7) 0.0478(5) Uani 1 1 d . . .
Cu2 Cu 0.50835(9) 0.67468(10) 0.75466(6) 0.0432(4) Uani 1 1 d . . .
N1 N 0.2544(7) 0.8604(8) 0.5141(5) 0.052(3) Uani 1 1 d . . .
N2 N 0.3844(6) 0.8754(8) 0.5224(5) 0.048(2) Uani 1 1 d . . .
N3 N 0.7606(6) 0.9139(8) 0.6226(5) 0.047(2) Uani 1 1 d . . .
N4 N 0.6289(6) 0.9124(8) 0.6050(5) 0.046(2) Uani 1 1 d . . .
N5 N 0.2519(6) 0.6697(7) 0.6915(4) 0.043(2) Uani 1 1 d . . .
N6 N 0.3853(6) 0.6577(7) 0.7094(5) 0.045(2) Uani 1 1 d . . .
N7 N 0.7623(7) 0.7223(7) 0.8066(4) 0.044(2) Uani 1 1 d . . .
N8 N 0.6323(6) 0.7020(7) 0.7979(5) 0.048(2) Uani 1 1 d . . .
O1 O 0.5079(5) 0.7471(6) 0.6517(4) 0.053(2) Uani 1 1 d . . .
O2 O 0.5181(5) 0.7240(6) 0.5537(4) 0.061(2) Uani 1 1 d . . .
O3 O 0.5109(5) 0.5812(6) 0.8511(4) 0.051(2) Uani 1 1 d . . .
O4 O 0.5061(5) 0.5709(6) 0.9515(4) 0.052(2) Uani 1 1 d . . .
O5 O 0.5262(5) 0.5193(6) 0.7202(4) 0.051(2) Uani 1 1 d . . .
O6 O 0.5116(5) 0.3273(6) 0.7106(3) 0.049(2) Uani 1 1 d . . .
O7 O 0.2241(13) 0.4521(15) 0.5000(9) 0.077(7) Uani 0.505(15) 1 d P A 1
O8 O 0.1356(15) 0.5402(15) 0.4143(10) 0.048(5) Uani 0.505(15) 1 d P A 1
O7' O 0.0968(18) 0.528(2) 0.4369(13) 0.077(7) Uani 0.495(15) 1 d P A 2
O8' O 0.0829(10) 0.4546(13) 0.5252(8) 0.048(6) Uani 0.495(15) 1 d P A 2
C1 C 0.5123(7) 0.6877(11) 0.6071(7) 0.053(3) Uani 1 1 d . . .
H1 H 0.5114 0.6072 0.6124 0.064 Uiso 1 1 calc R . .
C2 C 0.5112(7) 0.6268(11) 0.9023(6) 0.055(3) Uani 1 1 d . . .
H2 H 0.5155 0.7078 0.9056 0.065 Uiso 1 1 calc R . .
C3 C 0.5027(7) 0.4213(10) 0.7354(5) 0.050(3) Uani 1 1 d . . .
H3 H 0.4782 0.4208 0.7660 0.060 Uiso 1 1 calc R . .
C4 C 0.3337(8) 0.9008(9) 0.5490(6) 0.047(3) Uani 1 1 d . . .
H4 H 0.3496 0.9434 0.5890 0.057 Uiso 1 1 calc R . .
C5 C 0.3356(8) 0.8153(10) 0.4636(6) 0.055(3) Uani 1 1 d . . .
H5 H 0.3538 0.7864 0.4319 0.066 Uiso 1 1 calc R . .
C6 C 0.2591(8) 0.8057(10) 0.4601(6) 0.055(3) Uani 1 1 d . . .
H6 H 0.2151 0.7674 0.4260 0.066 Uiso 1 1 calc R . .
C7 C 0.1873(8) 0.8681(10) 0.5318(6) 0.049(3) Uani 1 1 d . . .
C8 C 0.1214(8) 0.7924(10) 0.5047(6) 0.056(3) Uani 1 1 d . . .
H8 H 0.1221 0.7364 0.4738 0.068 Uiso 1 1 calc R . .
C9 C 0.0556(8) 0.7965(10) 0.5214(6) 0.059(3) Uani 1 1 d . . .
H9 H 0.0143 0.7397 0.5040 0.070 Uiso 1 1 calc R . .
C10 C 0.0468(8) 0.8832(10) 0.5642(6) 0.050(3) Uani 1 1 d . . .
C11 C 0.1130(8) 0.9605(10) 0.5885(6) 0.059(4) Uani 1 1 d . . .
H11 H 0.1112 1.0214 0.6162 0.071 Uiso 1 1 calc R . .
C12 C 0.1809(9) 0.9514(11) 0.5735(7) 0.067(4) Uani 1 1 d . . .
H12 H 0.2244 1.0046 0.5928 0.081 Uiso 1 1 calc R . .
C13 C 0.6809(8) 0.8929(10) 0.5787(6) 0.044(3) Uani 1 1 d . . .
H13 H 0.6655 0.8672 0.5344 0.053 Uiso 1 1 calc R . .
C14 C 0.6753(8) 0.9496(9) 0.6716(6) 0.051(3) Uani 1 1 d . . .
H14 H 0.6549 0.9682 0.7037 0.062 Uiso 1 1 calc R . .
C15 C 0.7552(8) 0.9528(9) 0.6799(6) 0.051(3) Uani 1 1 d . . .
H15 H 0.8000 0.9778 0.7189 0.061 Uiso 1 1 calc R . .
C16 C 0.8299(8) 0.9046(10) 0.6080(5) 0.046(3) Uani 1 1 d . . .
C17 C 0.8353(8) 0.8213(10) 0.5647(6) 0.051(3) Uani 1 1 d . . .
H17 H 0.7919 0.7682 0.5447 0.061 Uiso 1 1 calc R . .
C18 C 0.9045(8) 0.8156(10) 0.5506(6) 0.057(3) Uani 1 1 d . . .
H18 H 0.9057 0.7587 0.5204 0.068 Uiso 1 1 calc R . .
C19 C 0.9739(7) 0.8914(10) 0.5795(5) 0.045(3) Uani 1 1 d . . .
C20 C 0.9669(8) 0.9724(10) 0.6248(6) 0.057(3) Uani 1 1 d . . .
H20 H 1.0109 1.0239 0.6464 0.068 Uiso 1 1 calc R . .
C21 C 0.8977(8) 0.9798(10) 0.6391(6) 0.051(3) Uani 1 1 d . . .
H21 H 0.8962 1.0355 0.6698 0.062 Uiso 1 1 calc R . .
C22 C 0.3331(8) 0.6956(10) 0.7322(6) 0.050(3) Uani 1 1 d . . .
H22 H 0.3491 0.7368 0.7726 0.060 Uiso 1 1 calc R . .
C23 C 0.2578(9) 0.6070(10) 0.6389(6) 0.058(3) Uani 1 1 d . . .
H23 H 0.2137 0.5731 0.6026 0.069 Uiso 1 1 calc R . .
C24 C 0.3386(8) 0.6041(10) 0.6498(6) 0.050(3) Uani 1 1 d . . .
H24 H 0.3595 0.5706 0.6209 0.061 Uiso 1 1 calc R . .
C25 C 0.1826(8) 0.6901(10) 0.7051(5) 0.047(3) Uani 1 1 d . . .
C26 C 0.1088(8) 0.6198(10) 0.6703(6) 0.052(3) Uani 1 1 d . . .
H26 H 0.1069 0.5662 0.6375 0.062 Uiso 1 1 calc R . .
C27 C 0.0407(8) 0.6333(10) 0.6866(6) 0.056(3) Uani 1 1 d . . .
H27 H -0.0064 0.5879 0.6632 0.067 Uiso 1 1 calc R . .
C28 C 0.0380(7) 0.7113(9) 0.7361(5) 0.042(3) Uani 1 1 d . . .
C29 C 0.1112(8) 0.7824(9) 0.7669(6) 0.050(3) Uani 1 1 d . . .
H29 H 0.1128 0.8389 0.7983 0.060 Uiso 1 1 calc R . .
C30 C 0.1783(8) 0.7698(9) 0.7517(6) 0.053(3) Uani 1 1 d . . .
H30 H 0.2243 0.8177 0.7740 0.064 Uiso 1 1 calc R . .
C31 C 0.6848(8) 0.6807(10) 0.7718(6) 0.050(3) Uani 1 1 d . . .
H31 H 0.6699 0.6394 0.7315 0.060 Uiso 1 1 calc R . .
C32 C 0.6758(8) 0.7631(10) 0.8550(6) 0.053(3) Uani 1 1 d . . .
H32 H 0.6548 0.7918 0.8850 0.063 Uiso 1 1 calc R . .
C33 C 0.7537(9) 0.7750(10) 0.8610(6) 0.056(3) Uani 1 1 d . . .
H33 H 0.7963 0.8130 0.8965 0.067 Uiso 1 1 calc R . .
C34 C 0.8287(8) 0.7158(9) 0.7889(6) 0.046(3) Uani 1 1 d . . .
C35 C 0.8277(8) 0.6526(10) 0.7355(6) 0.054(3) Uani 1 1 d . . .
H35 H 0.7804 0.6093 0.7097 0.064 Uiso 1 1 calc R . .
C36 C 0.8936(8) 0.6515(9) 0.7191(6) 0.052(3) Uani 1 1 d . . .
H36 H 0.8902 0.6045 0.6831 0.062 Uiso 1 1 calc R . .
C37 C 0.9677(8) 0.7166(10) 0.7529(5) 0.045(3) Uani 1 1 d . . .
C38 C 0.9684(8) 0.7793(10) 0.8076(6) 0.054(3) Uani 1 1 d . . .
H38 H 1.0159 0.8225 0.8330 0.065 Uiso 1 1 calc R . .
C39 C 0.9030(8) 0.7813(10) 0.8265(6) 0.050(3) Uani 1 1 d . . .
H39 H 0.9069 0.8252 0.8638 0.060 Uiso 1 1 calc R . .
C40 C 0.209(2) 0.503(2) 0.4407(14) 0.070(9) Uani 0.505(15) 1 d P A 1
H40 H 0.2472 0.5094 0.4216 0.084 Uiso 0.505(15) 1 calc PR A 1
C40' C 0.124(2) 0.474(2) 0.4924(17) 0.070(10) Uani 0.495(15) 1 d P A 2
H40' H 0.1784 0.4464 0.5095 0.084 Uiso 0.495(15) 1 calc PR A 2

loop_
_atom_site_aniso_label
_atom_site_aniso_U_11
_atom_site_aniso_U_22
_atom_site_aniso_U_33
_atom_site_aniso_U_23
_atom_site_aniso_U_13
_atom_site_aniso_U_12
Cu1 0.0556(11) 0.0282(8) 0.0489(9) -0.0003(6) 0.0110(7) -0.0001(7)
Cu2 0.0526(10) 0.0160(6) 0.0508(8) -0.0014(6) 0.0113(7) -0.0008(7)
N1 0.048(7) 0.036(6) 0.059(7) -0.008(5) 0.007(6) -0.006(5)
N2 0.054(7) 0.031(5) 0.052(6) -0.003(5) 0.016(5) -0.003(5)
N3 0.048(7) 0.038(6) 0.054(6) 0.001(5) 0.018(6) 0.000(5)
N4 0.051(7) 0.039(6) 0.047(6) 0.005(5) 0.018(5) 0.003(5)
N5 0.048(7) 0.032(5) 0.048(6) 0.001(5) 0.019(5) -0.008(5)
N6 0.049(7) 0.030(5) 0.052(6) -0.001(4) 0.017(5) -0.005(5)
N7 0.053(7) 0.027(5) 0.045(6) -0.006(4) 0.011(5) -0.001(5)
N8 0.052(7) 0.028(5) 0.055(6) -0.006(5) 0.014(6) -0.004(5)
O1 0.068(6) 0.034(4) 0.051(5) -0.001(4) 0.018(4) 0.005(4)
O2 0.076(7) 0.037(5) 0.054(5) 0.003(4) 0.013(5) 0.004(4)
O3 0.071(6) 0.036(4) 0.045(5) 0.002(4) 0.022(4) 0.000(4)
O4 0.062(6) 0.038(5) 0.040(4) 0.000(4) 0.006(4) -0.002(4)
O5 0.063(6) 0.024(4) 0.056(5) 0.002(4) 0.013(4) -0.004(4)
O6 0.064(5) 0.018(4) 0.049(4) -0.005(4) 0.008(4) 0.001(4)
O7 0.103(19) 0.060(12) 0.053(11) -0.004(9) 0.017(11) -0.009(11)
O8 0.053(15) 0.034(10) 0.046(12) -0.012(8) 0.008(11) 0.001(10)
O7' 0.10(2) 0.060(14) 0.054(16) -0.004(12) 0.017(15) -0.009(14)
O8' 0.052(13) 0.034(10) 0.045(11) -0.012(7) 0.008(9) 0.001(8)
C1 0.063(9) 0.031(7) 0.057(8) -0.001(7) 0.016(7) -0.004(6)
C2 0.061(9) 0.040(7) 0.047(8) -0.003(6) 0.007(7) -0.005(6)
C3 0.060(9) 0.032(7) 0.050(7) 0.001(6) 0.015(6) -0.007(7)
C4 0.057(9) 0.033(7) 0.050(7) -0.006(6) 0.020(7) -0.002(6)
C5 0.061(9) 0.044(7) 0.059(8) -0.009(6) 0.024(7) -0.003(7)
C6 0.055(9) 0.041(8) 0.062(8) -0.012(6) 0.017(7) -0.012(7)
C7 0.056(9) 0.031(7) 0.055(8) -0.011(6) 0.018(7) -0.006(6)
C8 0.054(9) 0.044(8) 0.064(8) -0.022(6) 0.017(7) -0.005(7)
C9 0.058(9) 0.040(8) 0.068(8) -0.025(6) 0.016(7) -0.019(7)
C10 0.052(8) 0.027(6) 0.056(8) -0.008(6) 0.006(6) -0.005(6)
C11 0.056(9) 0.044(8) 0.072(9) -0.028(6) 0.021(8) -0.009(7)
C12 0.057(10) 0.049(8) 0.081(10) -0.021(7) 0.013(8) -0.011(7)
C13 0.048(8) 0.042(7) 0.044(7) 0.000(6) 0.019(7) -0.005(6)
C14 0.058(10) 0.040(7) 0.052(8) -0.005(6) 0.019(7) -0.005(6)
C15 0.053(10) 0.044(7) 0.053(8) -0.008(6) 0.018(7) 0.000(6)
C16 0.049(8) 0.039(7) 0.047(7) 0.000(6) 0.018(6) -0.002(7)
C17 0.047(8) 0.045(7) 0.063(8) -0.008(6) 0.024(7) -0.009(7)
C18 0.057(9) 0.043(7) 0.067(8) -0.020(7) 0.023(7) -0.003(7)
C19 0.052(9) 0.035(7) 0.043(7) -0.010(5) 0.014(6) -0.005(6)
C20 0.048(9) 0.043(7) 0.071(9) -0.011(6) 0.017(7) -0.007(6)
C21 0.048(9) 0.048(8) 0.057(8) -0.014(6) 0.021(7) -0.005(7)
C22 0.058(9) 0.033(7) 0.049(7) -0.005(6) 0.013(7) -0.010(7)
C23 0.064(10) 0.040(7) 0.058(8) -0.012(6) 0.014(7) 0.000(7)
C24 0.057(9) 0.039(7) 0.057(8) -0.013(6) 0.024(7) 0.000(7)
C25 0.053(9) 0.034(7) 0.048(7) -0.001(6) 0.016(6) -0.006(6)
C26 0.054(9) 0.035(7) 0.051(7) -0.003(6) 0.006(7) -0.008(7)
C27 0.055(9) 0.033(7) 0.060(8) 0.001(6) 0.005(7) -0.004(6)
C28 0.051(8) 0.026(6) 0.038(6) 0.006(5) 0.009(6) -0.004(6)
C29 0.054(9) 0.031(7) 0.057(8) -0.007(5) 0.016(7) -0.008(6)
C30 0.053(9) 0.035(7) 0.055(8) -0.014(6) 0.007(7) -0.007(6)
C31 0.051(9) 0.038(7) 0.056(8) -0.007(6) 0.016(7) -0.003(7)
C32 0.057(9) 0.044(7) 0.053(8) -0.008(6) 0.020(7) 0.000(7)
C33 0.057(9) 0.040(7) 0.054(8) -0.011(6) 0.006(7) -0.004(7)
C34 0.048(8) 0.033(7) 0.050(7) -0.003(6) 0.014(7) -0.005(6)
C35 0.050(9) 0.046(8) 0.057(8) -0.006(6) 0.015(7) -0.006(6)
C36 0.052(9) 0.044(8) 0.055(8) -0.012(6) 0.018(7) -0.008(6)
C37 0.053(8) 0.037(7) 0.039(7) 0.000(5) 0.012(6) -0.002(6)
C38 0.053(9) 0.042(7) 0.057(8) -0.008(6) 0.013(7) -0.009(6)
C39 0.053(9) 0.041(7) 0.051(7) -0.010(6) 0.015(7) -0.003(6)
C40 0.07(2) 0.032(15) 0.063(19) -0.014(13) -0.012(17) -0.003(15)
C40' 0.07(3) 0.032(16) 0.06(2) -0.014(15) -0.012(19) -0.003(16)

loop_
_atom_type_symbol
_atom_type_description
_atom_type_scat_dispersion_real
_atom_type_scat_dispersion_imag
_atom_type_scat_source
C C 0.0033 0.0016 'International Tables Vol C Tables 4.2.6.8 and 6.1.1.4'
H H 0.0000 0.0000 'International Tables Vol C Tables 4.2.6.8 and 6.1.1.4'
N N 0.0061 0.0033 'International Tables Vol C Tables 4.2.6.8 and 6.1.1.4'
O O 0.0106 0.0060 'International Tables Vol C Tables 4.2.6.8 and 6.1.1.4'
Cu Cu 0.3201 1.2651 'International Tables Vol C Tables 4.2.6.8 and 6.1.1.4'

loop_
_geom_angle_atom_site_label_1
_geom_angle_atom_site_label_2
_geom_angle_atom_site_label_3
_geom_angle
_geom_angle_site_symmetry_1
_geom_angle_site_symmetry_3
N2 Cu1 N4 172.3(4) . .
N2 Cu1 O4 92.4(3) . 2_656
N4 Cu1 O4 90.4(3) . 2_656
N2 Cu1 O2 88.9(4) . .
N4 Cu1 O2 89.4(3) . .
O4 Cu1 O2 171.8(3) 2_656 .
N2 Cu1 O4 95.0(3) . 4_575
N4 Cu1 O4 92.6(3) . 4_575
O4 Cu1 O4 77.9(3) 2_656 4_575
O2 Cu1 O4 93.9(3) . 4_575
N6 Cu2 O6 86.9(3) . 2_656
N6 Cu2 O5 92.1(3) . .
O6 Cu2 O5 178.6(3) 2_656 .
N6 Cu2 N8 176.4(4) . .
O6 Cu2 N8 90.8(3) 2_656 .
O5 Cu2 N8 90.3(3) . .
N6 Cu2 O3 90.6(3) . .
O6 Cu2 O3 90.2(3) 2_656 .
O5 Cu2 O3 88.8(3) . .
N8 Cu2 O3 92.2(3) . .
N6 Cu2 O1 89.5(3) . .
O6 Cu2 O1 96.7(3) 2_656 .
O5 Cu2 O1 84.2(3) . .
N8 Cu2 O1 88.0(3) . .
O3 Cu2 O1 173.1(3) . .
C6 N1 C4 102.9(10) . .
C6 N1 C7 129.1(11) . .
C4 N1 C7 128.0(11) . .
C4 N2 C5 104.2(10) . .
C4 N2 Cu1 130.1(9) . .
C5 N2 Cu1 125.4(9) . .
C13 N3 C15 104.9(10) . .
C13 N3 C16 125.4(10) . .
C15 N3 C16 129.5(11) . .
C13 N4 C14 107.0(10) . .
C13 N4 Cu1 125.5(8) . .
C14 N4 Cu1 127.4(9) . .
C22 N5 C23 103.3(10) . .
C22 N5 C25 127.0(10) . .
C23 N5 C25 129.3(11) . .
C22 N6 C24 105.8(10) . .
C22 N6 Cu2 125.8(8) . .
C24 N6 Cu2 128.5(9) . .
C31 N7 C34 127.3(10) . .
C31 N7 C33 100.9(10) . .
C34 N7 C33 131.8(11) . .
C31 N8 C32 105.4(11) . .
C31 N8 Cu2 126.9(8) . .
C32 N8 Cu2 126.9(9) . .
C1 O1 Cu2 125.3(8) . .
C1 O2 Cu1 103.5(7) . .
C2 O3 Cu2 127.5(8) . .
C2 O4 Cu1 117.1(7) . 2_646
C2 O4 Cu1 140.9(8) . 4_576
Cu1 O4 Cu1 102.1(3) 2_646 4_576
C3 O5 Cu2 124.3(8) . .
C3 O6 Cu2 121.6(7) . 2_646
O1 C1 O2 126.8(11) . .
O1 C1 H1 116.6 . .
O2 C1 H1 116.6 . .
O3 C2 O4 124.6(11) . .
O3 C2 H2 117.7 . .
O4 C2 H2 117.7 . .
O6 C3 O5 122.3(11) . .
O6 C3 H3 118.8 . .
O5 C3 H3 118.8 . .
N2 C4 N1 114.5(11) . .
N2 C4 H4 122.7 . .
N1 C4 H4 122.7 . .
C6 C5 N2 108.7(11) . .
C6 C5 H5 125.6 . .
N2 C5 H5 125.6 . .
C5 C6 N1 109.7(11) . .
C5 C6 H6 125.2 . .
N1 C6 H6 125.2 . .
C12 C7 C8 116.4(13) . .
C12 C7 N1 123.2(12) . .
C8 C7 N1 120.4(11) . .
C9 C8 C7 122.0(11) . .
C9 C8 H8 119.0 . .
C7 C8 H8 119.0 . .
C8 C9 C10 122.7(11) . .
C8 C9 H9 118.6 . .
C10 C9 H9 118.6 . .
C11 C10 C9 113.5(12) . .
C11 C10 C19 123.7(11) . 1_455
C9 C10 C19 122.8(11) . 1_455
C12 C11 C10 122.9(12) . .
C12 C11 H11 118.6 . .
C10 C11 H11 118.6 . .
C7 C12 C11 122.4(12) . .
C7 C12 H12 118.8 . .
C11 C12 H12 118.8 . .
N4 C13 N3 112.2(10) . .
N4 C13 H13 123.9 . .
N3 C13 H13 123.9 . .
C15 C14 N4 106.2(11) . .
C15 C14 H14 126.9 . .
N4 C14 H14 126.9 . .
C14 C15 N3 109.5(11) . .
C14 C15 H15 125.2 . .
N3 C15 H15 125.2 . .
C17 C16 N3 121.9(11) . .
C17 C16 C21 118.1(12) . .
N3 C16 C21 119.9(11) . .
C16 C17 C18 120.4(12) . .
C16 C17 H17 119.8 . .
C18 C17 H17 119.8 . .
C17 C18 C19 123.7(11) . .
C17 C18 H18 118.2 . .
C19 C18 H18 118.2 . .
C20 C19 C18 114.0(11) . .
C20 C19 C10 123.2(11) . 1_655
C18 C19 C10 122.7(10) . 1_655
C21 C20 C19 123.0(12) . .
C21 C20 H20 118.5 . .
C19 C20 H20 118.5 . .
C20 C21 C16 120.7(11) . .
C20 C21 H21 119.6 . .
C16 C21 H21 119.6 . .
N6 C22 N5 113.6(11) . .
N6 C22 H22 123.2 . .
N5 C22 H22 123.2 . .
C24 C23 N5 107.6(11) . .
C24 C23 H23 126.2 . .
N5 C23 H23 126.2 . .
C23 C24 N6 109.6(11) . .
C23 C24 H24 125.2 . .
N6 C24 H24 125.2 . .
C30 C25 N5 125.7(11) . .
C30 C25 C26 116.1(12) . .
N5 C25 C26 118.2(11) . .
C27 C26 C25 119.1(11) . .
C27 C26 H26 120.5 . .
C25 C26 H26 120.5 . .
C26 C27 C28 124.6(11) . .
C26 C27 H27 117.7 . .
C28 C27 H27 117.7 . .
C27 C28 C37 121.7(11) . 1_455
C27 C28 C29 114.0(11) . .
C37 C28 C29 124.2(11) 1_455 .
C30 C29 C28 122.0(11) . .
C30 C29 H29 119.0 . .
C28 C29 H29 119.0 . .
C29 C30 C25 124.2(12) . .
C29 C30 H30 117.9 . .
C25 C30 H30 117.9 . .
N8 C31 N7 115.5(11) . .
N8 C31 H31 122.3 . .
N7 C31 H31 122.3 . .
C33 C32 N8 108.1(11) . .
C33 C32 H32 125.9 . .
N8 C32 H32 125.9 . .
C32 C33 N7 110.1(11) . .
C32 C33 H33 124.9 . .
N7 C33 H33 124.9 . .
C35 C34 N7 123.7(11) . .
C35 C34 C39 116.8(12) . .
N7 C34 C39 119.5(11) . .
C36 C35 C34 121.4(12) . .
C36 C35 H35 119.3 . .
C34 C35 H35 119.3 . .
C35 C36 C37 124.7(11) . .
C35 C36 H36 117.7 . .
C37 C36 H36 117.7 . .
C38 C37 C36 113.4(11) . .
C38 C37 C28 122.6(11) . 1_655
C36 C37 C28 123.7(11) . 1_655
C39 C38 C37 123.6(12) . .
C39 C38 H38 118.2 . .
C37 C38 H38 118.2 . .
C38 C39 C34 120.1(11) . .
C38 C39 H39 120.0 . .
C34 C39 H39 120.0 . .
O8 C40 O7 111(3) . .
O8 C40 H40 124.7 . .
O7 C40 H40 124.7 . .
O8' C40' O7' 124(3) . .
O8' C40' H40' 117.8 . .
O7' C40' H40' 117.8 . .

loop_
_geom_bond_atom_site_label_1
_geom_bond_atom_site_label_2
_geom_bond_distance
_geom_bond_site_symmetry_2
Cu1 N2 1.953(10) .
Cu1 N4 1.991(9) .
Cu1 O4 1.998(7) 2_656
Cu1 O2 2.003(7) .
Cu1 O4 2.331(8) 4_575
Cu2 N6 1.980(10) .
Cu2 O6 1.990(7) 2_656
Cu2 O5 2.003(7) .
Cu2 N8 2.009(10) .
Cu2 O3 2.333(7) .
Cu2 O1 2.378(8) .
N1 C6 1.359(13) .
N1 C4 1.363(13) .
N1 C7 1.387(14) .
N2 C4 1.282(13) .
N2 C5 1.389(13) .
N3 C13 1.351(13) .
N3 C15 1.360(13) .
N3 C16 1.384(14) .
N4 C13 1.283(12) .
N4 C14 1.399(13) .
N5 C22 1.364(13) .
N5 C23 1.388(13) .
N5 C25 1.388(14) .
N6 C22 1.286(13) .
N6 C24 1.357(13) .
N7 C31 1.343(13) .
N7 C34 1.374(14) .
N7 C33 1.388(13) .
N8 C31 1.290(13) .
N8 C32 1.350(13) .
O1 C1 1.211(12) .
O2 C1 1.273(13) .
O3 C2 1.223(12) .
O4 C2 1.280(13) .
O4 Cu1 1.998(7) 2_646
O4 Cu1 2.331(8) 4_576
O5 C3 1.284(12) .
O6 C3 1.242(11) .
O6 Cu2 1.990(7) 2_646
O7 C40 1.33(3) .
O8 C40 1.25(3) .
O7' C40' 1.26(3) .
O8' C40' 1.22(4) .
C1 H1 0.9300 .
C2 H2 0.9300 .
C3 H3 0.9300 .
C4 H4 0.9300 .
C5 C6 1.322(15) .
C5 H5 0.9300 .
C6 H6 0.9300 .
C7 C12 1.351(15) .
C7 C8 1.370(15) .
C8 C9 1.349(15) .
C8 H8 0.9300 .
C9 C10 1.410(15) .
C9 H9 0.9300 .
C10 C11 1.380(15) .
C10 C19 1.454(15) 1_455
C11 C12 1.365(16) .
C11 H11 0.9300 .
C12 H12 0.9300 .
C13 H13 0.9300 .
C14 C15 1.340(15) .
C14 H14 0.9300 .
C15 H15 0.9300 .
C16 C17 1.370(14) .
C16 C21 1.398(15) .
C17 C18 1.372(15) .
C17 H17 0.9300 .
C18 C19 1.416(15) .
C18 H18 0.9300 .
C19 C20 1.394(15) .
C19 C10 1.454(15) 1_655
C20 C21 1.376(15) .
C20 H20 0.9300 .
C21 H21 0.9300 .
C22 H22 0.9300 .
C23 C24 1.342(14) .
C23 H23 0.9300 .
C24 H24 0.9300 .
C25 C30 1.386(14) .
C25 C26 1.446(15) .
C26 C27 1.390(15) .
C26 H26 0.9300 .
C27 C28 1.413(15) .
C27 H27 0.9300 .
C28 C37 1.428(15) 1_455
C28 C29 1.433(14) .
C29 C30 1.358(15) .
C29 H29 0.9300 .
C30 H30 0.9300 .
C31 H31 0.9300 .
C32 C33 1.330(15) .
C32 H32 0.9300 .
C33 H33 0.9300 .
C34 C35 1.359(15) .
C34 C39 1.433(15) .
C35 C36 1.346(15) .
C35 H35 0.9300 .
C36 C37 1.413(15) .
C36 H36 0.9300 .
C37 C38 1.382(14) .
C37 C28 1.428(15) 1_655
C38 C39 1.372(14) .
C38 H38 0.9300 .
C39 H39 0.9300 .
C40 H40 0.9300 .
C40' H40' 0.9300 .

loop_
_geom_torsion_atom_site_label_1
_geom_torsion_atom_site_label_2
_geom_torsion_atom_site_label_3
_geom_torsion_atom_site_label_4
_geom_torsion
_geom_torsion_site_symmetry_1
_geom_torsion_site_symmetry_2
_geom_torsion_site_symmetry_3
_geom_torsion_site_symmetry_4
N4 Cu1 N2 C4 42(3) . . . .
O4 Cu1 N2 C4 -69.4(10) 2_656 . . .
O2 Cu1 N2 C4 118.7(10) . . . .
O4 Cu1 N2 C4 -147.5(10) 4_575 . . .
N4 Cu1 N2 C5 -131(3) . . . .
O4 Cu1 N2 C5 117.9(9) 2_656 . . .
O2 Cu1 N2 C5 -54.0(9) . . . .
O4 Cu1 N2 C5 39.8(9) 4_575 . . .
N2 Cu1 N4 C13 145(3) . . . .
O4 Cu1 N4 C13 -103.3(9) 2_656 . . .
O2 Cu1 N4 C13 68.6(9) . . . .
O4 Cu1 N4 C13 -25.3(9) 4_575 . . .
N2 Cu1 N4 C14 -37(3) . . . .
O4 Cu1 N4 C14 74.3(9) 2_656 . . .
O2 Cu1 N4 C14 -113.9(9) . . . .
O4 Cu1 N4 C14 152.3(8) 4_575 . . .
O6 Cu2 N6 C22 -33.4(9) 2_656 . . .
O5 Cu2 N6 C22 145.6(9) . . . .
N8 Cu2 N6 C22 -84(7) . . . .
O3 Cu2 N6 C22 56.8(9) . . . .
O1 Cu2 N6 C22 -130.2(9) . . . .
O6 Cu2 N6 C24 147.4(9) 2_656 . . .
O5 Cu2 N6 C24 -33.6(9) . . . .
N8 Cu2 N6 C24 96(7) . . . .
O3 Cu2 N6 C24 -122.4(9) . . . .
O1 Cu2 N6 C24 50.6(9) . . . .
N6 Cu2 N8 C31 -87(7) . . . .
O6 Cu2 N8 C31 -137.9(9) 2_656 . . .
O5 Cu2 N8 C31 43.0(9) . . . .
O3 Cu2 N8 C31 131.8(9) . . . .
O1 Cu2 N8 C31 -41.3(9) . . . .
N6 Cu2 N8 C32 81(7) . . . .
O6 Cu2 N8 C32 30.5(9) 2_656 . . .
O5 Cu2 N8 C32 -148.6(9) . . . .
O3 Cu2 N8 C32 -59.8(9) . . . .
O1 Cu2 N8 C32 127.2(9) . . . .
N6 Cu2 O1 C1 -88.1(9) . . . .
O6 Cu2 O1 C1 -174.9(9) 2_656 . . .
O5 Cu2 O1 C1 4.1(9) . . . .
N8 Cu2 O1 C1 94.5(9) . . . .
O3 Cu2 O1 C1 3(3) . . . .
N2 Cu1 O2 C1 -80.1(7) . . . .
N4 Cu1 O2 C1 92.4(7) . . . .
O4 Cu1 O2 C1 -179(100) 2_656 . . .
O4 Cu1 O2 C1 -175.1(7) 4_575 . . .
N6 Cu2 O3 C2 -95.7(10) . . . .
O6 Cu2 O3 C2 -8.8(10) 2_656 . . .
O5 Cu2 O3 C2 172.3(10) . . . .
N8 Cu2 O3 C2 82.1(10) . . . .
O1 Cu2 O3 C2 174(2) . . . .
N6 Cu2 O5 C3 -62.6(8) . . . .
O6 Cu2 O5 C3 -20(13) 2_656 . . .
N8 Cu2 O5 C3 120.2(8) . . . .
O3 Cu2 O5 C3 28.0(8) . . . .
O1 Cu2 O5 C3 -151.9(8) . . . .
Cu2 O1 C1 O2 -174.8(8) . . . .
Cu1 O2 C1 O1 -6.0(14) . . . .
Cu2 O3 C2 O4 174.3(8) . . . .
Cu1 O4 C2 O3 -1.2(16) 2_646 . . .
Cu1 O4 C2 O3 178.9(7) 4_576 . . .
Cu2 O6 C3 O5 170.2(7) 2_646 . . .
Cu2 O5 C3 O6 176.7(7) . . . .
C5 N2 C4 N1 1.5(13) . . . .
Cu1 N2 C4 N1 -172.3(7) . . . .
C6 N1 C4 N2 -0.6(13) . . . .
C7 N1 C4 N2 176.2(10) . . . .
C4 N2 C5 C6 -1.8(13) . . . .
Cu1 N2 C5 C6 172.4(8) . . . .
N2 C5 C6 N1 1.5(14) . . . .
C4 N1 C6 C5 -0.6(13) . . . .
C7 N1 C6 C5 -177.3(11) . . . .
C6 N1 C7 C12 -159.4(12) . . . .
C4 N1 C7 C12 24.6(18) . . . .
C6 N1 C7 C8 17.8(18) . . . .
C4 N1 C7 C8 -158.2(11) . . . .
C12 C7 C8 C9 -3.4(19) . . . .
N1 C7 C8 C9 179.2(11) . . . .
C7 C8 C9 C10 4(2) . . . .
C8 C9 C10 C11 -1.8(18) . . . .
C8 C9 C10 C19 176.7(11) . . . 1_455
C9 C10 C11 C12 -1.5(18) . . . .
C19 C10 C11 C12 180.0(12) 1_455 . . .
C8 C7 C12 C11 0.2(19) . . . .
N1 C7 C12 C11 177.4(12) . . . .
C10 C11 C12 C7 2(2) . . . .
C14 N4 C13 N3 0.1(12) . . . .
Cu1 N4 C13 N3 178.0(6) . . . .
C15 N3 C13 N4 -1.8(12) . . . .
C16 N3 C13 N4 -177.6(10) . . . .
C13 N4 C14 C15 1.8(12) . . . .
Cu1 N4 C14 C15 -176.1(7) . . . .
N4 C14 C15 N3 -2.9(12) . . . .
C13 N3 C15 C14 2.9(12) . . . .
C16 N3 C15 C14 178.5(10) . . . .
C13 N3 C16 C17 -34.9(16) . . . .
C15 N3 C16 C17 150.4(11) . . . .
C13 N3 C16 C21 146.7(11) . . . .
C15 N3 C16 C21 -28.0(17) . . . .
N3 C16 C17 C18 179.1(10) . . . .
C21 C16 C17 C18 -2.5(17) . . . .
C16 C17 C18 C19 1.0(18) . . . .
C17 C18 C19 C20 0.9(17) . . . .
C17 C18 C19 C10 179.6(11) . . . 1_655
C18 C19 C20 C21 -1.4(17) . . . .
C10 C19 C20 C21 180.0(11) 1_655 . . .
C19 C20 C21 C16 -0.1(19) . . . .
C17 C16 C21 C20 2.0(17) . . . .
N3 C16 C21 C20 -179.5(11) . . . .
C24 N6 C22 N5 0.8(13) . . . .
Cu2 N6 C22 N5 -178.6(6) . . . .
C23 N5 C22 N6 1.1(12) . . . .
C25 N5 C22 N6 174.2(10) . . . .
C22 N5 C23 C24 -2.5(12) . . . .
C25 N5 C23 C24 -175.4(10) . . . .
N5 C23 C24 N6 3.1(13) . . . .
C22 N6 C24 C23 -2.4(13) . . . .
Cu2 N6 C24 C23 176.9(8) . . . .
C22 N5 C25 C30 20.4(17) . . . .
C23 N5 C25 C30 -168.2(11) . . . .
C22 N5 C25 C26 -156.8(10) . . . .
C23 N5 C25 C26 14.6(16) . . . .
C30 C25 C26 C27 -1.8(16) . . . .
N5 C25 C26 C27 175.7(10) . . . .
C25 C26 C27 C28 -0.7(17) . . . .
C26 C27 C28 C37 -176.6(10) . . . 1_455
C26 C27 C28 C29 3.3(16) . . . .
C27 C28 C29 C30 -3.4(15) . . . .
C37 C28 C29 C30 176.5(11) 1_455 . . .
C28 C29 C30 C25 1.1(18) . . . .
N5 C25 C30 C29 -175.6(10) . . . .
C26 C25 C30 C29 1.7(17) . . . .
C32 N8 C31 N7 0.2(13) . . . .
Cu2 N8 C31 N7 170.6(7) . . . .
C34 N7 C31 N8 -177.4(10) . . . .
C33 N7 C31 N8 0.3(13) . . . .
C31 N8 C32 C33 -0.6(13) . . . .
Cu2 N8 C32 C33 -171.0(8) . . . .
N8 C32 C33 N7 0.8(13) . . . .
C31 N7 C33 C32 -0.6(12) . . . .
C34 N7 C33 C32 176.9(11) . . . .
C31 N7 C34 C35 -7.9(17) . . . .
C33 N7 C34 C35 175.1(11) . . . .
C31 N7 C34 C39 169.9(10) . . . .
C33 N7 C34 C39 -7.0(17) . . . .
N7 C34 C35 C36 178.2(10) . . . .
C39 C34 C35 C36 0.3(17) . . . .
C34 C35 C36 C37 -2.3(18) . . . .
C35 C36 C37 C38 2.9(17) . . . .
C35 C36 C37 C28 178.0(11) . . . 1_655
C36 C37 C38 C39 -1.8(16) . . . .
C28 C37 C38 C39 -176.9(10) 1_655 . . .
C37 C38 C39 C34 0.1(18) . . . .
C35 C34 C39 C38 0.7(16) . . . .
N7 C34 C39 C38 -177.3(10) . . . .
